data_7233312
loop_
_publ_author_name
'Kamecka, Anna'
'Suwi\'nska, Kinga'
'Kapturkiewicz, Andrzej'

_publ_section_title
;
 Heteroleptic [Os(Cl)(CO)(P^P)(pbi)] complexes bearing bidentate phosphine
 and 2-(2-pyridyl)benzimidazolate ligands: impact of isomerism on their
 luminescence properties
;
_journal_name_full 'Physical Chemistry Chemical Physics'
_journal_paper_doi 10.1039/C9CP03416A
_journal_year 2019
_chemical_formula_moiety 'C39 H30 Cl N3 O Os P2'
_chemical_formula_sum 'C39 H30 Cl N3 O Os P2'
_chemical_formula_weight 844.25
_space_group_crystal_system monoclinic
_space_group_IT_number 14
_space_group_name_Hall '-P 2yn'
_space_group_name_H-M_alt 'P 1 21/n 1'
_symmetry_space_group_name_Hall '-P 2yn'
_symmetry_space_group_name_H-M 'P 1 21/n 1'
_atom_sites_solution_hydrogens geom
_audit_block_doi 10.5517/ccdc.csd.cc22dhdd
_audit_creation_method SHELXL-2018/3
_audit_update_record
;
2019-07-17 deposited with the CCDC.    2019-07-23 downloaded from the CCDC.
;
_cell_angle_alpha 90
_cell_angle_beta 110.133(16)
_cell_angle_gamma 90
_cell_formula_units_Z 4
_cell_length_a 12.956(5)
_cell_length_b 21.353(8)
_cell_length_c 13.256(5)
_cell_measurement_reflns_used 184
_cell_measurement_temperature 150(2)
_cell_measurement_theta_max 23.0823
_cell_measurement_theta_min 1.9176
_cell_volume 3443(2)
_computing_cell_refinement 'APEX3 v2015.9-0 (Bruker AXS)'
_computing_data_collection 'Bruker Instrument Service v4.2.9'
_computing_data_reduction 'SAINT V8.35A (Bruker AXS Inc., 2015)'
_computing_molecular_graphics 'Mercury CSD 4.1.2 (2019)'
_computing_publication_material 'APEX3 v2015.9-0 (Bruker AXS)'
_computing_structure_refinement 'SHELXL-2018/3 (Sheldrick, 2018)'
_computing_structure_solution 'SHELXT 2014/5 (Sheldrick, 2014)'
_diffrn_ambient_temperature 150(2)
_diffrn_detector_area_resol_mean 10.4167
_diffrn_measured_fraction_theta_full 0.998
_diffrn_measured_fraction_theta_max 0.996
_diffrn_measurement_device_type 'D8 VENTURE DUO'
_diffrn_measurement_method 'phi and omega scans'
_diffrn_radiation_type MoK\a
_diffrn_radiation_wavelength 0.71073
_diffrn_reflns_av_R_equivalents 0.0638
_diffrn_reflns_av_unetI/netI 0.0446
_diffrn_reflns_Laue_measured_fraction_full 0.998
_diffrn_reflns_Laue_measured_fraction_max 0.996
_diffrn_reflns_limit_h_max 16
_diffrn_reflns_limit_h_min -16
_diffrn_reflns_limit_k_max 26
_diffrn_reflns_limit_k_min -26
_diffrn_reflns_limit_l_max 16
_diffrn_reflns_limit_l_min -16
_diffrn_reflns_number 46125
_diffrn_reflns_point_group_measured_fraction_full 0.998
_diffrn_reflns_point_group_measured_fraction_max 0.996
_diffrn_reflns_theta_full 25.242
_diffrn_reflns_theta_max 26.481
_diffrn_reflns_theta_min 1.907
_diffrn_source I\mS
_exptl_absorpt_coefficient_mu 3.910
_exptl_absorpt_correction_T_max 0.77
_exptl_absorpt_correction_T_min 0.58
_exptl_absorpt_correction_type multi-scan
_exptl_absorpt_process_details
;
SADABS-2016/2 - Bruker AXS area detector scaling and absorption correction
;
_exptl_crystal_colour yellow
_exptl_crystal_density_diffrn 1.629
_exptl_crystal_description plate
_exptl_crystal_F_000 1664
_exptl_crystal_size_max 0.210
_exptl_crystal_size_mid 0.201
_exptl_crystal_size_min 0.070
_exptl_transmission_factor_max 0.7454
_exptl_transmission_factor_min 0.5623
_refine_diff_density_max 0.798
_refine_diff_density_min -0.516
_refine_diff_density_rms 0.111
_refine_ls_extinction_method none
_refine_ls_goodness_of_fit_ref 1.034
_refine_ls_hydrogen_treatment constr
_refine_ls_matrix_type full
_refine_ls_number_parameters 424
_refine_ls_number_reflns 7096
_refine_ls_number_restraints 0
_refine_ls_restrained_S_all 1.034
_refine_ls_R_factor_all 0.0496
_refine_ls_R_factor_gt 0.0292
_refine_ls_shift/su_max 0.002
_refine_ls_shift/su_mean 0.000
_refine_ls_structure_factor_coef Fsqd
_refine_ls_weighting_details 'w=1/[\s^2^(Fo^2^)+(0.0182P)^2^+3.0930P] where P=(Fo^2^+2Fc^2^)/3'
_refine_ls_weighting_scheme calc
_refine_ls_wR_factor_gt 0.0496
_refine_ls_wR_factor_ref 0.0550
_reflns_Friedel_coverage 0.000
_reflns_number_gt 5615
_reflns_number_total 7096
_reflns_threshold_expression 'I > 2\s(I)'
_cod_data_source_file c9cp03416a1.cif
_cod_data_source_block mo_os_pbi_dppv_lt
_cod_depositor_comments
;
The following automatic conversions were performed:

'_exptl_absorpt_correction_type' value 'Multi-scan' changed to
'multi-scan' according to
/home/data/users/saulius/crontab/automatic-downloads/rss-feeds/RSC/lib/dictionaries/cif_core.dic
dictionary named 'cif_core.dic' version 2.4.2 from 2011-04-26.

Automatic conversion script
Id: cif_fix_values 4973 2017-02-22 13:04:09Z antanas 
;
_cod_database_code 7233312
_shelx_shelxl_version_number 2018/3
_shelx_space_group_comment
;
The symmetry employed for this shelxl refinement is uniquely defined
by the following loop, which should always be used as a source of
symmetry information in preference to the above space-group names.
They are only intended as comments.
;
_shelx_estimated_absorpt_t_min 0.494
_shelx_estimated_absorpt_t_max 0.771

loop_
_space_group_symop_operation_xyz
'x, y, z'
'-x+1/2, y+1/2, -z+1/2'
'-x, -y, -z'
'x-1/2, -y-1/2, z-1/2'

loop_
_atom_site_label
_atom_site_type_symbol
_atom_site_fract_x
_atom_site_fract_y
_atom_site_fract_z
_atom_site_U_iso_or_equiv
_atom_site_adp_type
_atom_site_occupancy
_atom_site_site_symmetry_order
_atom_site_calc_flag
_atom_site_refinement_flags_posn
_atom_site_refinement_flags_adp
Os1 Os 0.44281(2) 0.65089(2) 0.61754(2) 0.01822(5) Uani 1 1 d . .
Cl1 Cl 0.63492(8) 0.68383(5) 0.68245(8) 0.0320(2) Uani 1 1 d . .
P1 P 0.37612(8) 0.72790(4) 0.49028(7) 0.0207(2) Uani 1 1 d . .
P2 P 0.26228(8) 0.62283(5) 0.56976(8) 0.0240(2) Uani 1 1 d . .
O1 O 0.4957(2) 0.57516(13) 0.4505(2) 0.0366(7) Uani 1 1 d . .
N1 N 0.4248(3) 0.69767(14) 0.7534(2) 0.0247(7) Uani 1 1 d . .
N2 N 0.5045(2) 0.58346(14) 0.7436(2) 0.0221(7) Uani 1 1 d . .
N3 N 0.4623(3) 0.69244(17) 0.9348(2) 0.0358(9) Uani 1 1 d . .
C1 C 0.4681(3) 0.66525(17) 0.8468(3) 0.0261(9) Uani 1 1 d . .
C2 C 0.4095(3) 0.7477(2) 0.8965(3) 0.0342(10) Uani 1 1 d . .
C3 C 0.3798(4) 0.7964(2) 0.9511(4) 0.0500(13) Uani 1 1 d . .
H3 H 0.396597 0.794398 1.026669 0.060 Uiso 1 1 calc R U
C4 C 0.3261(4) 0.8468(2) 0.8937(4) 0.0594(15) Uani 1 1 d . .
H4 H 0.306763 0.880651 0.930154 0.071 Uiso 1 1 calc R U
C5 C 0.2990(4) 0.8496(2) 0.7823(4) 0.0507(13) Uani 1 1 d . .
H5 H 0.260714 0.885200 0.744559 0.061 Uiso 1 1 calc R U
C6 C 0.3263(4) 0.8023(2) 0.7258(4) 0.0407(11) Uani 1 1 d . .
H6 H 0.306687 0.804354 0.649890 0.049 Uiso 1 1 calc R U
C7 C 0.3837(3) 0.75146(18) 0.7838(3) 0.0286(9) Uani 1 1 d . .
C8 C 0.5118(3) 0.60350(18) 0.8427(3) 0.0274(9) Uani 1 1 d . .
C9 C 0.5567(4) 0.5647(2) 0.9317(3) 0.0409(11) Uani 1 1 d . .
H9 H 0.562646 0.578822 1.001456 0.049 Uiso 1 1 calc R U
C10 C 0.5922(4) 0.5060(2) 0.9174(4) 0.0494(13) Uani 1 1 d . .
H10 H 0.621344 0.478729 0.977111 0.059 Uiso 1 1 calc R U
C11 C 0.5855(4) 0.4866(2) 0.8165(4) 0.0443(12) Uani 1 1 d . .
H11 H 0.610542 0.446207 0.805685 0.053 Uiso 1 1 calc R U
C12 C 0.5418(3) 0.52682(18) 0.7318(3) 0.0334(10) Uani 1 1 d . .
H12 H 0.537915 0.513754 0.662131 0.040 Uiso 1 1 calc R U
C13 C 0.4184(3) 0.80934(17) 0.5181(3) 0.0248(9) Uani 1 1 d . .
C14 C 0.5025(3) 0.82560(18) 0.6111(3) 0.0313(9) Uani 1 1 d . .
H14 H 0.542494 0.793727 0.658560 0.038 Uiso 1 1 calc R U
C15 C 0.5295(4) 0.88813(19) 0.6363(3) 0.0385(11) Uani 1 1 d . .
H15 H 0.587273 0.898973 0.700711 0.046 Uiso 1 1 calc R U
C16 C 0.4721(4) 0.9337(2) 0.5677(4) 0.0433(11) Uani 1 1 d . .
H16 H 0.489617 0.976497 0.585082 0.052 Uiso 1 1 calc R U
C17 C 0.3887(4) 0.9183(2) 0.4730(4) 0.0458(12) Uani 1 1 d . .
H17 H 0.349783 0.950420 0.425535 0.055 Uiso 1 1 calc R U
C18 C 0.3618(3) 0.85604(19) 0.4474(3) 0.0370(10) Uani 1 1 d . .
H18 H 0.305203 0.845341 0.382124 0.044 Uiso 1 1 calc R U
C19 C 0.3981(3) 0.71343(18) 0.3641(3) 0.0296(9) Uani 1 1 d . .
C20 C 0.5053(4) 0.7150(2) 0.3653(4) 0.0496(13) Uani 1 1 d . .
H20 H 0.563740 0.725652 0.429259 0.060 Uiso 1 1 calc R U
C21 C 0.5267(6) 0.7009(2) 0.2729(6) 0.082(2) Uani 1 1 d . .
H21 H 0.600258 0.701496 0.273583 0.098 Uiso 1 1 calc R U
C22 C 0.4424(8) 0.6861(3) 0.1797(6) 0.095(3) Uani 1 1 d . .
H22 H 0.457699 0.676953 0.116129 0.114 Uiso 1 1 calc R U
C23 C 0.3374(7) 0.6847(3) 0.1787(4) 0.085(2) Uani 1 1 d . .
H23 H 0.279360 0.674682 0.113975 0.102 Uiso 1 1 calc R U
C24 C 0.3137(4) 0.6977(2) 0.2715(3) 0.0495(13) Uani 1 1 d . .
H24 H 0.240140 0.695747 0.270730 0.059 Uiso 1 1 calc R U
C25 C 0.2074(3) 0.55538(19) 0.4840(3) 0.0269(9) Uani 1 1 d . .
C26 C 0.2735(4) 0.5083(2) 0.4721(4) 0.0438(12) Uani 1 1 d . .
H26 H 0.350393 0.510332 0.509892 0.053 Uiso 1 1 calc R U
C27 C 0.2301(4) 0.4573(2) 0.4053(4) 0.0517(13) Uani 1 1 d . .
H27 H 0.277630 0.425357 0.397223 0.062 Uiso 1 1 calc R U
C28 C 0.1207(5) 0.4532(3) 0.3521(4) 0.0551(14) Uani 1 1 d . .
H28 H 0.091226 0.418927 0.305366 0.066 Uiso 1 1 calc R U
C29 C 0.0532(4) 0.4985(3) 0.3660(4) 0.0731(18) Uani 1 1 d . .
H29 H -0.023994 0.494757 0.331146 0.088 Uiso 1 1 calc R U
C30 C 0.0959(4) 0.5503(3) 0.4307(4) 0.0567(14) Uani 1 1 d . .
H30 H 0.047974 0.582303 0.437972 0.068 Uiso 1 1 calc R U
C31 C 0.2168(3) 0.60795(19) 0.6831(3) 0.0291(9) Uani 1 1 d . .
C32 C 0.2399(3) 0.5498(2) 0.7333(3) 0.0313(9) Uani 1 1 d . .
H32 H 0.274109 0.518224 0.705282 0.038 Uiso 1 1 calc R U
C33 C 0.2133(3) 0.5379(2) 0.8243(3) 0.0389(11) Uani 1 1 d . .
H33 H 0.229053 0.498112 0.858134 0.047 Uiso 1 1 calc R U
C34 C 0.1643(4) 0.5832(2) 0.8655(3) 0.0468(13) Uani 1 1 d . .
H34 H 0.146660 0.574982 0.928152 0.056 Uiso 1 1 calc R U
C35 C 0.1409(4) 0.6402(2) 0.8165(4) 0.0511(13) Uani 1 1 d . .
H35 H 0.106696 0.671496 0.845136 0.061 Uiso 1 1 calc R U
C36 C 0.1667(4) 0.6529(2) 0.7250(4) 0.0420(11) Uani 1 1 d . .
H36 H 0.149792 0.692755 0.691374 0.050 Uiso 1 1 calc R U
C37 C 0.2280(3) 0.73091(19) 0.4557(3) 0.0324(10) Uani 1 1 d . .
H37 H 0.186217 0.763417 0.411322 0.039 Uiso 1 1 calc R U
C38 C 0.1794(3) 0.6868(2) 0.4938(3) 0.0368(10) Uani 1 1 d . .
H38 H 0.102808 0.688634 0.481485 0.044 Uiso 1 1 calc R U
C39 C 0.4723(3) 0.60368(17) 0.5122(3) 0.0223(8) Uani 1 1 d . .

loop_
_atom_site_aniso_label
_atom_site_aniso_U_11
_atom_site_aniso_U_22
_atom_site_aniso_U_33
_atom_site_aniso_U_23
_atom_site_aniso_U_13
_atom_site_aniso_U_12
Os1 0.02165(8) 0.01621(8) 0.01530(7) 0.00097(7) 0.00443(5) -0.00019(7)
Cl1 0.0286(5) 0.0263(6) 0.0353(6) -0.0037(4) 0.0033(4) -0.0035(4)
P1 0.0239(5) 0.0192(5) 0.0197(5) 0.0044(4) 0.0086(4) 0.0017(4)
P2 0.0224(5) 0.0265(6) 0.0232(5) 0.0075(4) 0.0079(4) -0.0003(4)
O1 0.0533(19) 0.0281(16) 0.0314(16) -0.0093(13) 0.0183(14) 0.0001(14)
N1 0.0345(19) 0.0218(18) 0.0202(16) 0.0008(14) 0.0125(14) -0.0025(14)
N2 0.0269(17) 0.0207(18) 0.0148(15) 0.0018(13) 0.0023(13) -0.0035(14)
N3 0.038(2) 0.048(2) 0.0216(18) -0.0059(17) 0.0117(15) -0.0051(18)
C1 0.025(2) 0.029(2) 0.024(2) -0.0025(17) 0.0083(16) -0.0075(17)
C2 0.032(2) 0.041(3) 0.034(2) -0.011(2) 0.0167(19) -0.006(2)
C3 0.055(3) 0.061(4) 0.043(3) -0.016(3) 0.028(2) -0.001(3)
C4 0.070(4) 0.050(3) 0.076(4) -0.026(3) 0.048(3) 0.002(3)
C5 0.068(3) 0.036(3) 0.065(3) -0.002(3) 0.045(3) 0.007(3)
C6 0.058(3) 0.032(3) 0.046(3) 0.001(2) 0.035(2) 0.003(2)
C7 0.036(2) 0.023(2) 0.035(2) -0.0049(18) 0.0224(19) -0.0051(18)
C8 0.028(2) 0.029(2) 0.022(2) 0.0035(18) 0.0042(17) -0.0071(18)
C9 0.048(3) 0.048(3) 0.021(2) 0.007(2) 0.0048(19) 0.000(2)
C10 0.054(3) 0.046(3) 0.036(3) 0.023(2) 0.001(2) 0.003(2)
C11 0.050(3) 0.025(2) 0.046(3) 0.011(2) 0.002(2) 0.005(2)
C12 0.043(3) 0.022(2) 0.028(2) -0.0005(18) 0.0034(19) -0.0004(19)
C13 0.031(2) 0.017(2) 0.030(2) 0.0028(17) 0.0147(18) 0.0005(17)
C14 0.040(3) 0.020(2) 0.034(2) 0.0044(18) 0.012(2) 0.0009(18)
C15 0.050(3) 0.025(2) 0.037(2) -0.007(2) 0.011(2) -0.005(2)
C16 0.052(3) 0.023(2) 0.059(3) -0.002(2) 0.023(3) -0.002(2)
C17 0.055(3) 0.020(2) 0.061(3) 0.014(2) 0.018(3) 0.005(2)
C18 0.040(3) 0.030(2) 0.038(2) 0.011(2) 0.0100(19) 0.003(2)
C19 0.049(3) 0.020(2) 0.022(2) 0.0075(17) 0.0163(19) 0.0085(19)
C20 0.067(3) 0.043(3) 0.059(3) -0.001(2) 0.047(3) -0.004(3)
C21 0.142(6) 0.041(3) 0.113(5) 0.016(4) 0.107(5) 0.014(4)
C22 0.215(10) 0.041(4) 0.065(4) 0.022(3) 0.095(6) 0.051(5)
C23 0.167(7) 0.052(4) 0.021(3) 0.000(2) 0.012(4) 0.060(4)
C24 0.072(3) 0.037(3) 0.027(2) 0.003(2) 0.000(2) 0.023(2)
C25 0.026(2) 0.035(2) 0.0181(19) 0.0059(17) 0.0053(16) -0.0065(18)
C26 0.034(3) 0.029(3) 0.063(3) -0.002(2) 0.010(2) -0.010(2)
C27 0.054(3) 0.038(3) 0.065(3) -0.015(3) 0.023(3) -0.017(2)
C28 0.067(4) 0.059(4) 0.037(3) -0.014(3) 0.015(3) -0.024(3)
C29 0.038(3) 0.103(5) 0.059(4) -0.024(3) -0.008(3) -0.027(3)
C30 0.033(3) 0.078(4) 0.049(3) -0.016(3) 0.001(2) -0.002(3)
C31 0.026(2) 0.032(2) 0.031(2) 0.0015(19) 0.0115(18) -0.0063(18)
C32 0.027(2) 0.039(3) 0.024(2) 0.0029(19) 0.0041(17) -0.0090(19)
C33 0.043(3) 0.041(3) 0.027(2) 0.005(2) 0.006(2) -0.014(2)
C34 0.057(3) 0.059(3) 0.033(3) -0.006(2) 0.027(2) -0.026(3)
C35 0.060(3) 0.052(3) 0.058(3) -0.015(3) 0.042(3) -0.009(3)
C36 0.050(3) 0.033(3) 0.054(3) 0.003(2) 0.031(2) -0.005(2)
C37 0.024(2) 0.031(2) 0.039(2) 0.013(2) 0.0070(18) 0.0042(18)
C38 0.023(2) 0.039(3) 0.048(3) 0.018(2) 0.0115(19) 0.0088(19)
C39 0.023(2) 0.017(2) 0.023(2) 0.0028(17) 0.0025(16) -0.0045(16)

loop_
_atom_type_symbol
_atom_type_description
_atom_type_scat_dispersion_real
_atom_type_scat_dispersion_imag
_atom_type_scat_source
C C 0.0033 0.0016 'International Tables Vol C Tables 4.2.6.8 and 6.1.1.4'
H H 0.0000 0.0000 'International Tables Vol C Tables 4.2.6.8 and 6.1.1.4'
Cl Cl 0.1484 0.1585 'International Tables Vol C Tables 4.2.6.8 and 6.1.1.4'
N N 0.0061 0.0033 'International Tables Vol C Tables 4.2.6.8 and 6.1.1.4'
O O 0.0106 0.0060 'International Tables Vol C Tables 4.2.6.8 and 6.1.1.4'
Os Os -1.2165 7.6030 'International Tables Vol C Tables 4.2.6.8 and 6.1.1.4'
P P 0.1023 0.0942 'International Tables Vol C Tables 4.2.6.8 and 6.1.1.4'

loop_
_geom_angle_atom_site_label_1
_geom_angle_atom_site_label_2
_geom_angle_atom_site_label_3
_geom_angle
C39 Os1 N2 95.91(14)
C39 Os1 N1 172.50(13)
N2 Os1 N1 77.10(12)
C39 Os1 P2 96.00(11)
N2 Os1 P2 96.42(8)
N1 Os1 P2 87.58(9)
C39 Os1 P1 87.67(11)
N2 Os1 P1 176.34(8)
N1 Os1 P1 99.28(9)
P2 Os1 P1 83.90(4)
C39 Os1 Cl1 88.46(11)
N2 Os1 Cl1 81.78(8)
N1 Os1 Cl1 87.84(9)
P2 Os1 Cl1 175.35(3)
P1 Os1 Cl1 97.62(4)
C37 P1 C19 105.14(19)
C37 P1 C13 103.60(18)
C19 P1 C13 102.52(17)
C37 P1 Os1 107.95(13)
C19 P1 Os1 114.52(13)
C13 P1 Os1 121.53(13)
C38 P2 C31 106.97(19)
C38 P2 C25 102.70(19)
C31 P2 C25 102.08(17)
C38 P2 Os1 108.09(14)
C31 P2 Os1 114.13(13)
C25 P2 Os1 121.56(13)
C1 N1 C7 103.8(3)
C1 N1 Os1 113.4(2)
C7 N1 Os1 142.8(3)
C12 N2 C8 119.6(3)
C12 N2 Os1 124.9(2)
C8 N2 Os1 115.3(2)
C1 N3 C2 102.9(3)
N3 C1 N1 116.5(3)
N3 C1 C8 125.0(3)
N1 C1 C8 118.4(3)
N3 C2 C3 129.8(4)
N3 C2 C7 110.2(3)
C3 C2 C7 120.0(4)
C4 C3 C2 118.5(4)
C4 C3 H3 120.7
C2 C3 H3 120.7
C3 C4 C5 121.2(4)
C3 C4 H4 119.4
C5 C4 H4 119.4
C6 C5 C4 121.8(5)
C6 C5 H5 119.1
C4 C5 H5 119.1
C5 C6 C7 117.5(4)
C5 C6 H6 121.2
C7 C6 H6 121.2
N1 C7 C6 132.5(4)
N1 C7 C2 106.6(3)
C6 C7 C2 120.9(4)
N2 C8 C9 120.2(4)
N2 C8 C1 115.4(3)
C9 C8 C1 124.4(4)
C10 C9 C8 119.2(4)
C10 C9 H9 120.4
C8 C9 H9 120.4
C9 C10 C11 119.9(4)
C9 C10 H10 120.0
C11 C10 H10 120.0
C12 C11 C10 118.6(4)
C12 C11 H11 120.7
C10 C11 H11 120.7
N2 C12 C11 122.5(4)
N2 C12 H12 118.7
C11 C12 H12 118.7
C14 C13 C18 119.5(4)
C14 C13 P1 120.7(3)
C18 C13 P1 119.7(3)
C13 C14 C15 120.8(4)
C13 C14 H14 119.6
C15 C14 H14 119.6
C16 C15 C14 119.4(4)
C16 C15 H15 120.3
C14 C15 H15 120.3
C15 C16 C17 120.7(4)
C15 C16 H16 119.7
C17 C16 H16 119.7
C16 C17 C18 120.1(4)
C16 C17 H17 119.9
C18 C17 H17 119.9
C17 C18 C13 119.5(4)
C17 C18 H18 120.2
C13 C18 H18 120.2
C24 C19 C20 120.2(4)
C24 C19 P1 122.3(4)
C20 C19 P1 117.4(3)
C21 C20 C19 119.5(5)
C21 C20 H20 120.3
C19 C20 H20 120.3
C22 C21 C20 120.5(6)
C22 C21 H21 119.7
C20 C21 H21 119.7
C23 C22 C21 119.9(6)
C23 C22 H22 120.1
C21 C22 H22 120.1
C22 C23 C24 120.8(6)
C22 C23 H23 119.6
C24 C23 H23 119.6
C19 C24 C23 119.1(5)
C19 C24 H24 120.5
C23 C24 H24 120.5
C26 C25 C30 118.2(4)
C26 C25 P2 122.0(3)
C30 C25 P2 119.8(3)
C25 C26 C27 121.2(4)
C25 C26 H26 119.4
C27 C26 H26 119.4
C28 C27 C26 120.2(5)
C28 C27 H27 119.9
C26 C27 H27 119.9
C27 C28 C29 119.4(5)
C27 C28 H28 120.3
C29 C28 H28 120.3
C28 C29 C30 120.8(5)
C28 C29 H29 119.6
C30 C29 H29 119.6
C25 C30 C29 120.2(5)
C25 C30 H30 119.9
C29 C30 H30 119.9
C36 C31 C32 118.8(4)
C36 C31 P2 122.8(3)
C32 C31 P2 118.2(3)
C33 C32 C31 120.2(4)
C33 C32 H32 119.9
C31 C32 H32 119.9
C34 C33 C32 120.4(4)
C34 C33 H33 119.8
C32 C33 H33 119.8
C35 C34 C33 119.8(4)
C35 C34 H34 120.1
C33 C34 H34 120.1
C34 C35 C36 120.6(4)
C34 C35 H35 119.7
C36 C35 H35 119.7
C31 C36 C35 120.2(4)
C31 C36 H36 119.9
C35 C36 H36 119.9
C38 C37 P1 118.6(3)
C38 C37 H37 120.7
P1 C37 H37 120.7
C37 C38 P2 118.6(3)
C37 C38 H38 120.7
P2 C38 H38 120.7
O1 C39 Os1 176.6(3)

loop_
_geom_bond_atom_site_label_1
_geom_bond_atom_site_label_2
_geom_bond_distance
Os1 C39 1.865(4)
Os1 N2 2.141(3)
Os1 N1 2.142(3)
Os1 P2 2.2827(13)
Os1 P1 2.3005(11)
Os1 Cl1 2.4404(13)
P1 C37 1.814(4)
P1 C19 1.818(4)
P1 C13 1.822(4)
P2 C38 1.813(4)
P2 C31 1.820(4)
P2 C25 1.821(4)
O1 C39 1.141(4)
N1 C1 1.359(4)
N1 C7 1.382(5)
N2 C12 1.331(5)
N2 C8 1.353(4)
N3 C1 1.328(5)
N3 C2 1.372(5)
C1 C8 1.444(5)
C2 C3 1.393(6)
C2 C7 1.416(5)
C3 C4 1.363(7)
C3 H3 0.9500
C4 C5 1.397(7)
C4 H4 0.9500
C5 C6 1.374(6)
C5 H5 0.9500
C6 C7 1.389(6)
C6 H6 0.9500
C8 C9 1.394(5)
C9 C10 1.371(6)
C9 H9 0.9500
C10 C11 1.373(6)
C10 H10 0.9500
C11 C12 1.372(5)
C11 H11 0.9500
C12 H12 0.9500
C13 C14 1.380(5)
C13 C18 1.391(5)
C14 C15 1.391(5)
C14 H14 0.9500
C15 C16 1.365(6)
C15 H15 0.9500
C16 C17 1.385(6)
C16 H16 0.9500
C17 C18 1.386(6)
C17 H17 0.9500
C18 H18 0.9500
C19 C24 1.376(6)
C19 C20 1.384(6)
C20 C21 1.378(7)
C20 H20 0.9500
C21 C22 1.374(9)
C21 H21 0.9500
C22 C23 1.356(10)
C22 H22 0.9500
C23 C24 1.395(7)
C23 H23 0.9500
C24 H24 0.9500
C25 C26 1.364(6)
C25 C30 1.377(6)
C26 C27 1.393(6)
C26 H26 0.9500
C27 C28 1.352(7)
C27 H27 0.9500
C28 C29 1.357(7)
C28 H28 0.9500
C29 C30 1.393(7)
C29 H29 0.9500
C30 H30 0.9500
C31 C36 1.379(6)
C31 C32 1.392(5)
C32 C33 1.387(5)
C32 H32 0.9500
C33 C34 1.370(6)
C33 H33 0.9500
C34 C35 1.363(6)
C34 H34 0.9500
C35 C36 1.392(6)
C35 H35 0.9500
C36 H36 0.9500
C37 C38 1.326(5)
C37 H37 0.9500
C38 H38 0.9500

loop_
_geom_hbond_atom_site_label_D
_geom_hbond_atom_site_label_H
_geom_hbond_atom_site_label_A
_geom_hbond_distance_DH
_geom_hbond_distance_HA
_geom_hbond_distance_DA
_geom_hbond_angle_DHA
_geom_hbond_site_symmetry_A
_geom_hbond_publ_flag
C12 H12 O1 0.95 2.36 3.164(5) 142.0 3_666 yes
C14 H14 Cl1 0.95 2.60 3.447(4) 148.1 . yes
C18 H18 Cl1 0.95 2.87 3.820(5) 178.5 4_575 yes
C26 H26 O1 0.95 2.62 3.326(5) 131.5 3_666 yes

loop_
_geom_torsion_atom_site_label_1
_geom_torsion_atom_site_label_2
_geom_torsion_atom_site_label_3
_geom_torsion_atom_site_label_4
_geom_torsion
C2 N3 C1 N1 0.6(4)
C2 N3 C1 C8 -176.5(4)
C7 N1 C1 N3 -1.6(4)
Os1 N1 C1 N3 178.2(3)
C7 N1 C1 C8 175.7(3)
Os1 N1 C1 C8 -4.5(4)
C1 N3 C2 C3 -180.0(4)
C1 N3 C2 C7 0.6(4)
N3 C2 C3 C4 -179.3(4)
C7 C2 C3 C4 0.0(7)
C2 C3 C4 C5 1.3(8)
C3 C4 C5 C6 -0.9(8)
C4 C5 C6 C7 -0.9(7)
C1 N1 C7 C6 -177.3(4)
Os1 N1 C7 C6 2.9(7)
C1 N1 C7 C2 1.8(4)
Os1 N1 C7 C2 -177.9(3)
C5 C6 C7 N1 -178.7(4)
C5 C6 C7 C2 2.2(6)
N3 C2 C7 N1 -1.6(4)
C3 C2 C7 N1 178.9(4)
N3 C2 C7 C6 177.7(4)
C3 C2 C7 C6 -1.8(6)
C12 N2 C8 C9 -0.9(5)
Os1 N2 C8 C9 -176.4(3)
C12 N2 C8 C1 -179.3(3)
Os1 N2 C8 C1 5.2(4)
N3 C1 C8 N2 176.6(3)
N1 C1 C8 N2 -0.4(5)
N3 C1 C8 C9 -1.7(6)
N1 C1 C8 C9 -178.8(4)
N2 C8 C9 C10 -0.7(6)
C1 C8 C9 C10 177.6(4)
C8 C9 C10 C11 1.5(7)
C9 C10 C11 C12 -0.7(7)
C8 N2 C12 C11 1.6(6)
Os1 N2 C12 C11 176.7(3)
C10 C11 C12 N2 -0.8(7)
C37 P1 C13 C14 130.1(3)
C19 P1 C13 C14 -120.7(3)
Os1 P1 C13 C14 8.7(4)
C37 P1 C13 C18 -46.7(4)
C19 P1 C13 C18 62.5(3)
Os1 P1 C13 C18 -168.1(3)
C18 C13 C14 C15 1.6(6)
P1 C13 C14 C15 -175.2(3)
C13 C14 C15 C16 -0.3(6)
C14 C15 C16 C17 -0.8(7)
C15 C16 C17 C18 0.6(7)
C16 C17 C18 C13 0.7(7)
C14 C13 C18 C17 -1.8(6)
P1 C13 C18 C17 175.0(3)
C37 P1 C19 C24 -10.1(4)
C13 P1 C19 C24 -118.1(4)
Os1 P1 C19 C24 108.3(3)
C37 P1 C19 C20 173.8(3)
C13 P1 C19 C20 65.8(4)
Os1 P1 C19 C20 -67.9(4)
C24 C19 C20 C21 0.3(7)
P1 C19 C20 C21 176.5(4)
C19 C20 C21 C22 0.7(8)
C20 C21 C22 C23 -0.7(9)
C21 C22 C23 C24 -0.4(9)
C20 C19 C24 C23 -1.3(7)
P1 C19 C24 C23 -177.3(4)
C22 C23 C24 C19 1.4(8)
C38 P2 C25 C26 141.7(3)
C31 P2 C25 C26 -107.6(4)
Os1 P2 C25 C26 20.9(4)
C38 P2 C25 C30 -39.6(4)
C31 P2 C25 C30 71.1(4)
Os1 P2 C25 C30 -160.4(3)
C30 C25 C26 C27 1.8(6)
P2 C25 C26 C27 -179.4(3)
C25 C26 C27 C28 -1.0(7)
C26 C27 C28 C29 -1.4(8)
C27 C28 C29 C30 2.8(8)
C26 C25 C30 C29 -0.4(7)
P2 C25 C30 C29 -179.2(4)
C28 C29 C30 C25 -1.9(8)
C38 P2 C31 C36 -24.8(4)
C25 P2 C31 C36 -132.3(4)
Os1 P2 C31 C36 94.7(4)
C38 P2 C31 C32 159.3(3)
C25 P2 C31 C32 51.9(3)
Os1 P2 C31 C32 -81.2(3)
C36 C31 C32 C33 -0.3(6)
P2 C31 C32 C33 175.7(3)
C31 C32 C33 C34 -0.2(6)
C32 C33 C34 C35 0.5(7)
C33 C34 C35 C36 -0.2(7)
C32 C31 C36 C35 0.5(6)
P2 C31 C36 C35 -175.3(3)
C34 C35 C36 C31 -0.2(7)
C19 P1 C37 C38 114.4(4)
C13 P1 C37 C38 -138.4(4)
Os1 P1 C37 C38 -8.3(4)
P1 C37 C38 P2 -4.5(5)
C31 P2 C38 C37 138.5(4)
C25 P2 C38 C37 -114.4(4)
Os1 P2 C38 C37 15.2(4)
